data_7126726
loop_
_publ_author_name
'Taggart, Garrett A.'
'Lorzing, Gregory R.'
'Dworzak, Michael R.'
'Yap, Glenn P. A.'
'Bloch, Eric D.'

_publ_section_title
;
 Synthesis and characterization of low-nuclearity lantern-type porous
 coordination cages.
;
_journal_issue 63
_journal_name_full 'Chemical communications (Cambridge, England)'
_journal_page_first 8924
_journal_page_last 8927
_journal_paper_doi 10.1039/d0cc03266b
_journal_volume 56
_journal_year 2020
_chemical_formula_sum 'C84 H56 Cr4 O19'
_chemical_formula_weight 1577.28
_chemical_properties_physical Efflorescent
_space_group_crystal_system tetragonal
_space_group_IT_number 87
_space_group_name_Hall '-I 4'
_space_group_name_H-M_alt 'I 4/m'
_atom_sites_solution_hydrogens geom
_atom_sites_solution_primary iterative
_atom_sites_solution_secondary difmap
_audit_creation_method SHELXL-2018/3
_audit_update_record
;
2020-04-24 deposited with the CCDC.	2020-06-19 downloaded from the CCDC.
;
_cell_angle_alpha 90
_cell_angle_beta 90
_cell_angle_gamma 90
_cell_formula_units_Z 2
_cell_length_a 12.9890(11)
_cell_length_b 12.9890(11)
_cell_length_c 23.881(2)
_cell_measurement_reflns_used 2155
_cell_measurement_temperature 150(2)
_cell_measurement_theta_max 38.04
_cell_measurement_theta_min 3.70
_cell_volume 4029.1(6)
_computing_cell_refinement 'Bruker SAINT'
_computing_data_collection 'Bruker APEX2'
_computing_data_reduction 'Bruker SAINT'
_computing_molecular_graphics 'Bruker SHELXTL'
_computing_publication_material 'Bruker SHELXTL'
_computing_structure_refinement 'SHELXL-2018/3 (Sheldrick, 2018)'
_computing_structure_solution 'SHELXT 2014/5 (Sheldrick, 2014)'
_diffrn_ambient_temperature 150(2)
_diffrn_detector_area_resol_mean 8.33
_diffrn_measured_fraction_theta_full 0.880
_diffrn_measured_fraction_theta_max 0.880
_diffrn_measurement_device_type 'Bruker AXS APEX diffractometer'
_diffrn_measurement_method '\f and \w scans'
_diffrn_radiation_type CuK\a
_diffrn_radiation_wavelength 1.54178
_diffrn_reflns_av_R_equivalents 0.1002
_diffrn_reflns_av_unetI/netI 0.0463
_diffrn_reflns_Laue_measured_fraction_full 0.880
_diffrn_reflns_Laue_measured_fraction_max 0.880
_diffrn_reflns_limit_h_max 10
_diffrn_reflns_limit_h_min -10
_diffrn_reflns_limit_k_max 10
_diffrn_reflns_limit_k_min -10
_diffrn_reflns_limit_l_max 19
_diffrn_reflns_limit_l_min -19
_diffrn_reflns_number 10230
_diffrn_reflns_point_group_measured_fraction_full 0.880
_diffrn_reflns_point_group_measured_fraction_max 0.880
_diffrn_reflns_theta_full 39.999
_diffrn_reflns_theta_max 39.999
_diffrn_reflns_theta_min 4.815
_exptl_absorpt_coefficient_mu 4.893
_exptl_absorpt_correction_T_max 0.7475
_exptl_absorpt_correction_T_min 0.5218
_exptl_absorpt_correction_type multi-scan
_exptl_absorpt_process_details
; 
 SADABS 2016/2: Krause, L., Herbst-Irmer, R., Sheldrick G.M. & Stalke D., 
 J. Appl. Cryst. 48 (2015) 3-10 
;
_exptl_crystal_colour red
_exptl_crystal_density_diffrn 1.300
_exptl_crystal_description block
_exptl_crystal_F_000 1616
_exptl_crystal_recrystallization_method 'From reaction solution'
_exptl_crystal_size_max 0.148
_exptl_crystal_size_mid 0.100
_exptl_crystal_size_min 0.065
_refine_diff_density_max 1.069
_refine_diff_density_min -0.446
_refine_diff_density_rms 0.151
_refine_ls_extinction_method none
_refine_ls_goodness_of_fit_ref 2.033
_refine_ls_hydrogen_treatment constr
_refine_ls_matrix_type full
_refine_ls_number_parameters 63
_refine_ls_number_reflns 571
_refine_ls_number_restraints 17
_refine_ls_restrained_S_all 2.051
_refine_ls_R_factor_all 0.1742
_refine_ls_R_factor_gt 0.1447
_refine_ls_shift/su_max 0.000
_refine_ls_shift/su_mean 0.000
_refine_ls_structure_factor_coef Fsqd
_refine_ls_weighting_details 'w=1/[\s^2^(Fo^2^)+(0.2000P)^2^] where P=(Fo^2^+2Fc^2^)/3'
_refine_ls_weighting_scheme calc
_refine_ls_wR_factor_gt 0.4140
_refine_ls_wR_factor_ref 0.4604
_reflns_Friedel_coverage 0.000
_reflns_number_gt 406
_reflns_number_total 571
_reflns_threshold_expression 'I > 2\s(I)'
_cod_data_source_file d0cc03266b2.cif
_cod_data_source_block eric393_sq
_cod_depositor_comments 'Adding full bibliography for 7126725--7126728.cif.'
_cod_original_cell_volume 4029.0(8)
_cod_database_code 7126726
_shelx_shelxl_version_number 2018/3
_shelx_space_group_comment
; 
The symmetry employed for this shelxl refinement is uniquely defined 
by the following loop, which should always be used as a source of 
symmetry information in preference to the above space-group names. 
They are only intended as comments. 
;
_shelx_estimated_absorpt_t_min 0.531
_shelx_estimated_absorpt_t_max 0.742

loop_
_space_group_symop_operation_xyz
'x, y, z'
'-x, -y, z'
'-y, x, z'
'y, -x, z'
'x+1/2, y+1/2, z+1/2'
'-x+1/2, -y+1/2, z+1/2'
'-y+1/2, x+1/2, z+1/2'
'y+1/2, -x+1/2, z+1/2'
'-x, -y, -z'
'x, y, -z'
'y, -x, -z'
'-y, x, -z'
'-x+1/2, -y+1/2, -z+1/2'
'x+1/2, y+1/2, -z+1/2'
'y+1/2, -x+1/2, -z+1/2'
'-y+1/2, x+1/2, -z+1/2'

loop_
_atom_site_label
_atom_site_type_symbol
_atom_site_fract_x
_atom_site_fract_y
_atom_site_fract_z
_atom_site_U_iso_or_equiv
_atom_site_adp_type
_atom_site_occupancy
_atom_site_site_symmetry_order
_atom_site_calc_flag
_atom_site_refinement_flags_posn
_atom_site_refinement_flags_adp
_atom_site_refinement_flags_occupancy
_atom_site_disorder_assembly
_atom_site_disorder_group
Cr1 Cr 0.500000 0.500000 0.6093(2) 0.050(3) Uani 1 4 d S T P . .
Cr2 Cr 0.500000 0.500000 0.70802(19) 0.052(3) Uani 1 4 d S T P . .
O1 O 0.5533(8) 0.6456(9) 0.6113(4) 0.062(4) Uiso 1 1 d . U . . .
O2 O 0.5692(9) 0.6373(9) 0.7049(4) 0.063(4) Uiso 1 1 d . U . . .
O3 O 0.500000 0.500000 0.500000 0.062(10) Uiso 1 8 d S . P . .
O4 O 0.500000 0.500000 0.8027(9) 0.064(8) Uiso 1 4 d S . P . .
C1 C 0.5759(15) 0.6834(16) 0.6573(8) 0.064(4) Uiso 1 1 d . U . . .
C2 C 0.6212(15) 0.7893(16) 0.6570(8) 0.070(4) Uiso 1 1 d . U . . .
C3 C 0.6603(14) 0.8350(16) 0.7048(7) 0.074(4) Uiso 1 1 d . U . . .
H3 H 0.660188 0.799083 0.739486 0.088 Uiso 1 1 calc R U . . .
C4 C 0.6992(15) 0.9327(16) 0.7014(8) 0.077(4) Uiso 1 1 d . U . . .
H4 H 0.731297 0.961753 0.733440 0.093 Uiso 1 1 calc R U . . .
C5 C 0.6936(16) 0.9890(18) 0.6542(7) 0.079(4) Uiso 1 1 d . U . . .
H5 H 0.713223 1.059381 0.655763 0.095 Uiso 1 1 calc R U . . .
C6 C 0.6593(15) 0.9475(17) 0.6013(8) 0.078(4) Uiso 1 1 d . U . . .
C7 C 0.6232(14) 0.8489(16) 0.6080(8) 0.075(4) Uiso 1 1 d . U . . .
H7 H 0.596167 0.817088 0.575332 0.089 Uiso 1 1 calc R U . . .
C8 C 0.6641(19) 0.953(2) 0.500000 0.079(4) Uiso 1 2 d S U P . .
H8 H 0.675235 0.880860 0.500000 0.095 Uiso 1 2 calc R U P . .
C9 C 0.6562(16) 1.0041(18) 0.5513(8) 0.080(4) Uiso 1 1 d . U . . .
C10 C 0.6373(16) 1.1111(18) 0.5494(8) 0.082(4) Uiso 1 1 d . U . . .
H10 H 0.625924 1.146242 0.583738 0.098 Uiso 1 1 calc R U . . .
C11 C 0.635(2) 1.168(2) 0.500000 0.083(5) Uiso 1 2 d S U P . .
C12 C 0.614(2) 1.283(2) 0.500000 0.087(6) Uiso 1 2 d S U P . .
H12A H 0.615535 1.308343 0.538575 0.131 Uiso 0.5 1 calc R U P . .
H12B H 0.667923 1.317508 0.478126 0.131 Uiso 0.5 1 calc R U P . .
H12C H 0.546921 1.296340 0.483299 0.131 Uiso 0.5 1 calc R U P . .

loop_
_atom_site_aniso_label
_atom_site_aniso_U_11
_atom_site_aniso_U_22
_atom_site_aniso_U_33
_atom_site_aniso_U_23
_atom_site_aniso_U_13
_atom_site_aniso_U_12
Cr1 0.063(4) 0.063(4) 0.025(4) 0.000 0.000 0.000
Cr2 0.065(4) 0.065(4) 0.025(5) 0.000 0.000 0.000

loop_
_atom_type_symbol
_atom_type_description
_atom_type_scat_dispersion_real
_atom_type_scat_dispersion_imag
_atom_type_scat_source
C C 0.0181 0.0091 'International Tables Vol C Tables 4.2.6.8 and 6.1.1.4'
H H 0.0000 0.0000 'International Tables Vol C Tables 4.2.6.8 and 6.1.1.4'
Cr Cr -0.1635 2.4439 'International Tables Vol C Tables 4.2.6.8 and 6.1.1.4'
O O 0.0492 0.0322 'International Tables Vol C Tables 4.2.6.8 and 6.1.1.4'

loop_
_geom_angle_atom_site_label_1
_geom_angle_atom_site_label_2
_geom_angle_atom_site_label_3
_geom_angle
_geom_angle_site_symmetry_1
_geom_angle_site_symmetry_3
_geom_angle_publ_flag
O1 Cr1 O1 177.2(6) . 2_665 ?
O1 Cr1 O1 89.966(18) . 4_565 ?
O1 Cr1 O1 89.966(16) 2_665 4_565 ?
O1 Cr1 O1 89.966(16) . 3_655 ?
O1 Cr1 O1 89.966(18) 2_665 3_655 ?
O1 Cr1 O1 177.2(6) 4_565 3_655 ?
O1 Cr1 Cr2 88.6(3) . . ?
O1 Cr1 Cr2 88.6(3) 2_665 . ?
O1 Cr1 Cr2 88.6(3) 4_565 . ?
O1 Cr1 Cr2 88.6(3) 3_655 . ?
O2 Cr2 O2 175.7(6) 2_665 . ?
O2 Cr2 O2 89.92(3) 2_665 3_655 ?
O2 Cr2 O2 89.92(3) . 3_655 ?
O2 Cr2 O2 89.92(3) 2_665 4_565 ?
O2 Cr2 O2 89.92(3) . 4_565 ?
O2 Cr2 O2 175.7(6) 3_655 4_565 ?
O2 Cr2 O4 92.2(3) 2_665 . ?
O2 Cr2 O4 92.2(3) . . ?
O2 Cr2 O4 92.2(3) 3_655 . ?
O2 Cr2 O4 92.2(3) 4_565 . ?
O2 Cr2 Cr1 87.8(3) 2_665 . ?
O2 Cr2 Cr1 87.8(3) . . ?
O2 Cr2 Cr1 87.8(3) 3_655 . ?
O2 Cr2 Cr1 87.8(3) 4_565 . ?
O4 Cr2 Cr1 180.0 . . ?
C1 O1 Cr1 118.3(12) . . ?
C1 O2 Cr2 118.6(12) . . ?
O1 C1 O2 126(2) . . ?
O1 C1 C2 116.9(17) . . ?
O2 C1 C2 117.4(17) . . ?
C7 C2 C3 116.4(19) . . ?
C7 C2 C1 121.3(17) . . ?
C3 C2 C1 122.3(17) . . ?
C4 C3 C2 118.9(18) . . ?
C4 C3 H3 120.5 . . ?
C2 C3 H3 120.5 . . ?
C5 C4 C3 122.3(18) . . ?
C5 C4 H4 118.8 . . ?
C3 C4 H4 118.8 . . ?
C4 C5 C6 123(2) . . ?
C4 C5 H5 118.4 . . ?
C6 C5 H5 118.4 . . ?
C9 C6 C7 125.3(18) . . ?
C9 C6 C5 124(2) . . ?
C7 C6 C5 110.6(19) . . ?
C2 C7 C6 128.2(19) . . ?
C2 C7 H7 115.9 . . ?
C6 C7 H7 115.9 . . ?
C9 C8 C9 123(3) . 10_556 ?
C9 C8 H8 118.7 . . ?
C9 C8 H8 118.7 10_556 . ?
C6 C9 C8 120(2) . . ?
C6 C9 C10 123.2(18) . . ?
C8 C9 C10 117(2) . . ?
C11 C10 C9 124(2) . . ?
C11 C10 H10 118.2 . . ?
C9 C10 H10 118.2 . . ?
C10 C11 C10 116(3) 10_556 . ?
C10 C11 C12 121.8(15) 10_556 . ?
C10 C11 C12 121.8(15) . . ?
C11 C12 H12A 109.5 . . ?
C11 C12 H12B 109.5 . . ?
H12A C12 H12B 109.5 . . ?
C11 C12 H12C 109.5 . . ?
H12A C12 H12C 109.5 . . ?
H12B C12 H12C 109.5 . . ?
C11 C12 H12A 109.47(12) . 10_556 ?
H12A C12 H12A 140.1 . 10_556 ?
H12B C12 H12A 48.0 . 10_556 ?
H12C C12 H12A 64.4 . 10_556 ?
C11 C12 H12B 109.5(13) . 10_556 ?
H12A C12 H12B 48.0 . 10_556 ?
H12B C12 H12B 64.4 . 10_556 ?
H12C C12 H12B 140.1 . 10_556 ?
H12A C12 H12B 109.5 10_556 10_556 ?
C11 C12 H12C 109.5(14) . 10_556 ?
H12A C12 H12C 64.4 . 10_556 ?
H12B C12 H12C 140.1 . 10_556 ?
H12C C12 H12C 48.0 . 10_556 ?
H12A C12 H12C 109.5 10_556 10_556 ?
H12B C12 H12C 109.5 10_556 10_556 ?

loop_
_geom_bond_atom_site_label_1
_geom_bond_atom_site_label_2
_geom_bond_distance
_geom_bond_site_symmetry_2
_geom_bond_publ_flag
Cr1 O1 2.015(12) . ?
Cr1 O1 2.015(12) 2_665 ?
Cr1 O1 2.015(12) 4_565 ?
Cr1 O1 2.015(12) 3_655 ?
Cr1 Cr2 2.358(7) . ?
Cr2 O2 1.999(12) 2_665 ?
Cr2 O2 1.999(12) . ?
Cr2 O2 1.999(12) 3_655 ?
Cr2 O2 1.999(12) 4_565 ?
Cr2 O4 2.26(2) . ?
O1 C1 1.239(17) . ?
O2 C1 1.286(16) . ?
C1 C2 1.50(3) . ?
C2 C7 1.40(2) . ?
C2 C3 1.38(2) . ?
C3 C4 1.37(3) . ?
C3 H3 0.9500 . ?
C4 C5 1.35(2) . ?
C4 H4 0.9500 . ?
C5 C6 1.44(2) . ?
C5 H5 0.9500 . ?
C6 C9 1.40(2) . ?
C6 C7 1.37(2) . ?
C7 H7 0.9500 . ?
C8 C9 1.40(2) . ?
C8 C9 1.40(2) 10_556 ?
C8 H8 0.9500 . ?
C9 C10 1.41(3) . ?
C10 C11 1.39(2) . ?
C10 H10 0.9500 . ?
C11 C12 1.51(4) . ?
C12 H12A 0.9800 . ?
C12 H12B 0.9800 . ?
C12 H12C 0.9800 . ?
C12 H12A 0.9800 10_556 ?
C12 H12B 0.9800 10_556 ?
C12 H12C 0.9800 10_556 ?
